data_7718531
loop_
_publ_author_name
'Kumar, Parasar'
'Ghule, Vikas D.'
'Dharavath, Srinivas'

_publ_section_title
;
 Exploring new frontiers: alliance of pyrazole and thiadiazole in
 energetic materials.
;
_journal_issue 18
_journal_name_full 'Dalton transactions (Cambridge, England : 2003)'
_journal_page_first 7194
_journal_page_last 7197
_journal_paper_doi 10.1039/d5dt00730e
_journal_volume 54
_journal_year 2025
_chemical_formula_moiety 'C5 H3 N7 O4 S, C2 H6 O S'
_chemical_formula_sum 'C7 H9 N7 O5 S2'
_chemical_formula_weight 335.33
_space_group_crystal_system monoclinic
_space_group_IT_number 14
_space_group_name_Hall '-P 2ybc'
_space_group_name_H-M_alt 'P 1 21/c 1'
_atom_sites_solution_hydrogens mixed
_atom_sites_solution_primary iterative
_audit_creation_date 2024-12-20
_audit_creation_method
;
Olex2 1.3
(compiled 2020.11.12 svn.r5f609507 for OlexSys, GUI svn.r6272)
;
_audit_update_record
;
2025-01-25 deposited with the CCDC.	2025-04-07 downloaded from the CCDC.
;
_cell_angle_alpha 90
_cell_angle_beta 90.7140(10)
_cell_angle_gamma 90
_cell_formula_units_Z 4
_cell_length_a 9.3112(3)
_cell_length_b 16.9168(5)
_cell_length_c 8.2596(3)
_cell_measurement_reflns_used 9375
_cell_measurement_temperature 100
_cell_measurement_theta_max 28.29
_cell_measurement_theta_min 2.41
_cell_volume 1300.92(7)
_computing_cell_refinement 'SAINT V8.38A (Bruker, 2018)'
_computing_data_reduction 'SAINT V8.38A (Bruker, 2018)'
_computing_molecular_graphics 'Olex2 1.3 (Dolomanov et al., 2009)'
_computing_publication_material 'Olex2 1.3 (Dolomanov et al., 2009)'
_computing_structure_refinement 'SHELXL 2018/3 (Sheldrick, 2015)'
_computing_structure_solution 'olex2.solve 1.3 (Bourhis et al., 2015)'
_diffrn_ambient_temperature 100
_diffrn_measured_fraction_theta_full 0.997
_diffrn_measured_fraction_theta_max 0.998
_diffrn_measurement_device_type 'Bruker APEX-II CCD'
_diffrn_measurement_method '\f and \w scans'
_diffrn_radiation_type MoK\a
_diffrn_radiation_wavelength 0.71073
_diffrn_reflns_av_R_equivalents 0.0379
_diffrn_reflns_av_unetI/netI 0.0255
_diffrn_reflns_Laue_measured_fraction_full 0.997
_diffrn_reflns_Laue_measured_fraction_max 0.998
_diffrn_reflns_limit_h_max 12
_diffrn_reflns_limit_h_min -12
_diffrn_reflns_limit_k_max 22
_diffrn_reflns_limit_k_min -22
_diffrn_reflns_limit_l_max 11
_diffrn_reflns_limit_l_min -11
_diffrn_reflns_number 19845
_diffrn_reflns_point_group_measured_fraction_full 0.997
_diffrn_reflns_point_group_measured_fraction_max 0.998
_diffrn_reflns_theta_full 25.242
_diffrn_reflns_theta_max 28.316
_diffrn_reflns_theta_min 2.744
_diffrn_source_current 1.0
_diffrn_source_power 0.05
_diffrn_source_voltage 50.0
_diffrn_standards_number 0
_exptl_absorpt_coefficient_mu 0.446
_exptl_absorpt_correction_T_max 0.7457
_exptl_absorpt_correction_T_min 0.6308
_exptl_absorpt_correction_type none
_exptl_absorpt_process_details
;
SADABS-2016/2 (Bruker,2016/2) was used for absorption correction.
wR2(int) was 0.1183 before and 0.0511 after correction.
The Ratio of minimum to maximum transmission is 0.8459.
The \l/2 correction factor is Not present.
;
_exptl_crystal_colour 'metallic reddish red'
_exptl_crystal_colour_lustre metallic
_exptl_crystal_colour_modifier reddish
_exptl_crystal_colour_primary red
_exptl_crystal_density_diffrn 1.712
_exptl_crystal_description irregular
_exptl_crystal_F_000 688
_exptl_crystal_size_max 0.2
_exptl_crystal_size_mid 0.15
_exptl_crystal_size_min 0.1
_refine_diff_density_max 0.875
_refine_diff_density_min -0.482
_refine_diff_density_rms 0.074
_refine_ls_extinction_method none
_refine_ls_goodness_of_fit_ref 1.056
_refine_ls_hydrogen_treatment mixed
_refine_ls_matrix_type full
_refine_ls_number_parameters 200
_refine_ls_number_reflns 3225
_refine_ls_number_restraints 0
_refine_ls_restrained_S_all 1.056
_refine_ls_R_factor_all 0.0541
_refine_ls_R_factor_gt 0.0421
_refine_ls_shift/su_max 0.001
_refine_ls_shift/su_mean 0.000
_refine_ls_structure_factor_coef Fsqd
_refine_ls_weighting_details 'w=1/[\s^2^(Fo^2^)+(0.0595P)^2^+1.2991P] where P=(Fo^2^+2Fc^2^)/3'
_refine_ls_weighting_scheme calc
_refine_ls_wR_factor_gt 0.1090
_refine_ls_wR_factor_ref 0.1214
_reflns_Friedel_coverage 0.000
_reflns_number_gt 2670
_reflns_number_total 3225
_reflns_threshold_expression 'I > 2\s(I)'
_cod_data_source_file d5dt00730e2.cif
_cod_data_source_block 8julc_a
_cod_depositor_comments 'Adding full bibliography for 7718529--7718532.cif.'
_cod_database_code 7718531
_shelx_shelxl_version_number 2018/3
_shelx_space_group_comment
;
The symmetry employed for this shelxl refinement is uniquely defined
by the following loop, which should always be used as a source of
symmetry information in preference to the above space-group names.
They are only intended as comments.
;
_shelx_estimated_absorpt_t_max 0.957
_shelx_estimated_absorpt_t_min 0.916
_olex2_refinement_description
;
1. Fixed Uiso
 At 1.2 times of:
  All C(H) groups
 At 1.5 times of:
  All C(H,H,H) groups
2.a Aromatic/amide H refined with riding coordinates:
 C1(H1A)
2.b Idealised Me refined as rotating group:
 C7(H7A,H7B,H7C), C6(H6A,H6B,H6C)
;
_olex2_submission_special_instructions 'No special instructions were received'

loop_
_space_group_symop_operation_xyz
'x, y, z'
'-x, y+1/2, -z+1/2'
'-x, -y, -z'
'x, -y-1/2, z-1/2'

loop_
_atom_site_label
_atom_site_type_symbol
_atom_site_fract_x
_atom_site_fract_y
_atom_site_fract_z
_atom_site_U_iso_or_equiv
_atom_site_adp_type
_atom_site_occupancy
_atom_site_site_symmetry_order
_atom_site_calc_flag
_atom_site_refinement_flags_posn
_atom_site_refinement_flags_adp
_atom_site_refinement_flags_occupancy
_atom_site_disorder_assembly
_atom_site_disorder_group
S1 S 0.70638(5) 0.71402(3) 0.52436(6) 0.02314(14) Uani 1 1 d . . . . .
S2 S 0.14069(6) 0.70852(3) 0.94895(7) 0.02934(16) Uani 1 1 d . . . . .
O5 O 0.25744(17) 0.75503(9) 0.8614(2) 0.0314(4) Uani 1 1 d . . . . .
O1 O 0.96824(18) 0.51718(9) 0.2461(2) 0.0332(4) Uani 1 1 d . . . . .
O2 O 0.87903(19) 0.62815(9) 0.3297(2) 0.0373(4) Uani 1 1 d . . . . .
O3 O 0.72546(19) 0.86305(10) 0.4894(2) 0.0364(4) Uani 1 1 d . . . . .
O4 O 0.6123(2) 0.95741(10) 0.6127(2) 0.0410(4) Uani 1 1 d . . . . .
N2 N 0.8224(2) 0.43730(10) 0.4656(2) 0.0266(4) Uani 1 1 d . . . . .
N5 N 0.4841(2) 0.70491(10) 0.6936(2) 0.0255(4) Uani 1 1 d . . . . .
N4 N 0.52039(19) 0.62773(10) 0.6719(2) 0.0262(4) Uani 1 1 d . . . . .
N3 N 0.8895(2) 0.55554(11) 0.3340(2) 0.0276(4) Uani 1 1 d . . . . .
N1 N 0.7301(2) 0.41695(11) 0.5816(2) 0.0262(4) Uani 1 1 d . . . . .
N7 N 0.6298(2) 0.88685(11) 0.5807(2) 0.0296(4) Uani 1 1 d . . . . .
N6 N 0.53756(19) 0.83584(10) 0.6530(2) 0.0258(4) Uani 1 1 d . . . . .
C3 C 0.8027(2) 0.51470(12) 0.4507(3) 0.0240(4) Uani 1 1 d . . . . .
C2 C 0.6984(2) 0.54504(12) 0.5565(3) 0.0238(4) Uani 1 1 d . . . . .
C1 C 0.6541(2) 0.47804(12) 0.6387(3) 0.0248(4) Uani 1 1 d . . . . .
H1A H 0.583185 0.475824 0.720203 0.030 Uiso 1 1 calc R U . . .
C4 C 0.6362(2) 0.62285(11) 0.5859(3) 0.0223(4) Uani 1 1 d . . . . .
C5 C 0.5689(2) 0.75934(12) 0.6283(2) 0.0226(4) Uani 1 1 d . . . . .
C7 C 0.0088(2) 0.68414(13) 0.8011(3) 0.0310(5) Uani 1 1 d . . . . .
H7A H -0.036262 0.732653 0.760145 0.046 Uiso 1 1 calc R U . . .
H7B H -0.064476 0.650347 0.849815 0.046 Uiso 1 1 calc R U . . .
H7C H 0.053984 0.655910 0.711549 0.046 Uiso 1 1 calc R U . . .
C6 C 0.2150(3) 0.61229(15) 0.9781(3) 0.0372(6) Uani 1 1 d . . . . .
H6A H 0.241312 0.589945 0.873074 0.056 Uiso 1 1 calc R U . . .
H6B H 0.143886 0.578122 1.029482 0.056 Uiso 1 1 calc R U . . .
H6C H 0.300781 0.615959 1.047715 0.056 Uiso 1 1 calc R U . . .
H1 H 0.727(3) 0.3698(19) 0.615(3) 0.038(8) Uiso 1 1 d . . . . .
H5 H 0.409(4) 0.7177(19) 0.751(4) 0.049(9) Uiso 1 1 d . . . . .

loop_
_atom_site_aniso_label
_atom_site_aniso_U_11
_atom_site_aniso_U_22
_atom_site_aniso_U_33
_atom_site_aniso_U_23
_atom_site_aniso_U_13
_atom_site_aniso_U_12
S1 0.0241(3) 0.0153(2) 0.0302(3) -0.00069(17) 0.00785(19) -0.00008(18)
S2 0.0319(3) 0.0232(3) 0.0333(3) -0.0051(2) 0.0139(2) -0.0067(2)
O5 0.0291(8) 0.0159(7) 0.0496(10) -0.0033(6) 0.0177(7) -0.0047(6)
O1 0.0333(8) 0.0245(8) 0.0421(9) -0.0053(7) 0.0157(7) -0.0012(7)
O2 0.0413(10) 0.0177(8) 0.0536(11) 0.0000(7) 0.0226(8) -0.0014(7)
O3 0.0368(9) 0.0236(8) 0.0494(10) -0.0006(7) 0.0203(7) 0.0000(7)
O4 0.0442(10) 0.0165(8) 0.0631(12) -0.0032(7) 0.0228(9) -0.0019(7)
N2 0.0264(9) 0.0184(8) 0.0352(10) -0.0016(7) 0.0070(7) -0.0003(7)
N5 0.0235(9) 0.0160(8) 0.0373(10) -0.0007(7) 0.0102(7) 0.0010(7)
N4 0.0247(9) 0.0154(8) 0.0388(10) -0.0006(7) 0.0085(7) 0.0013(7)
N3 0.0269(9) 0.0198(8) 0.0361(10) -0.0024(7) 0.0089(7) -0.0019(7)
N1 0.0283(9) 0.0161(8) 0.0344(10) 0.0006(7) 0.0074(7) -0.0001(7)
N7 0.0307(10) 0.0189(9) 0.0395(11) -0.0005(7) 0.0110(8) 0.0004(7)
N6 0.0267(9) 0.0155(8) 0.0354(10) -0.0002(7) 0.0075(7) -0.0003(7)
C3 0.0232(10) 0.0184(9) 0.0305(11) -0.0020(8) 0.0066(8) -0.0018(7)
C2 0.0232(10) 0.0170(9) 0.0314(11) 0.0001(8) 0.0056(8) 0.0008(7)
C1 0.0257(10) 0.0165(9) 0.0324(11) -0.0006(8) 0.0058(8) 0.0011(8)
C4 0.0225(9) 0.0161(9) 0.0284(10) -0.0005(7) 0.0045(8) 0.0002(7)
C5 0.0241(10) 0.0176(9) 0.0261(10) -0.0010(7) 0.0039(8) 0.0002(8)
C7 0.0263(11) 0.0215(10) 0.0453(13) -0.0003(9) 0.0105(9) 0.0009(8)
C6 0.0399(13) 0.0269(12) 0.0448(14) 0.0110(10) -0.0043(11) -0.0083(10)

loop_
_atom_type_symbol
_atom_type_description
_atom_type_scat_dispersion_real
_atom_type_scat_dispersion_imag
_atom_type_scat_source
C C 0.0033 0.0016 'International Tables Vol C Tables 4.2.6.8 and 6.1.1.4'
H H 0.0000 0.0000 'International Tables Vol C Tables 4.2.6.8 and 6.1.1.4'
N N 0.0061 0.0033 'International Tables Vol C Tables 4.2.6.8 and 6.1.1.4'
O O 0.0106 0.0060 'International Tables Vol C Tables 4.2.6.8 and 6.1.1.4'
S S 0.1246 0.1234 'International Tables Vol C Tables 4.2.6.8 and 6.1.1.4'

loop_
_geom_angle_atom_site_label_1
_geom_angle_atom_site_label_2
_geom_angle_atom_site_label_3
_geom_angle
_geom_angle_site_symmetry_1
_geom_angle_site_symmetry_3
_geom_angle_publ_flag
C5 S1 C4 88.00(10) . . ?
O5 S2 C7 106.54(10) . . ?
O5 S2 C6 104.84(11) . . ?
C7 S2 C6 98.35(11) . . ?
C3 N2 N1 103.34(17) . . ?
N4 N5 H5 121(2) . . ?
C5 N5 N4 117.42(18) . . ?
C5 N5 H5 122(2) . . ?
C4 N4 N5 109.98(17) . . ?
O1 N3 O2 124.02(19) . . ?
O1 N3 C3 119.15(18) . . ?
O2 N3 C3 116.83(17) . . ?
N2 N1 C1 113.51(18) . . ?
N2 N1 H1 120(2) . . ?
C1 N1 H1 127(2) . . ?
O3 N7 N6 121.50(18) . . ?
O4 N7 O3 122.77(19) . . ?
O4 N7 N6 115.73(18) . . ?
C5 N6 N7 113.91(17) . . ?
N2 C3 N3 117.17(18) . . ?
N2 C3 C2 113.36(18) . . ?
C2 C3 N3 129.46(19) . . ?
C3 C2 C4 135.14(19) . . ?
C1 C2 C3 102.54(18) . . ?
C1 C2 C4 122.31(19) . . ?
N1 C1 C2 107.25(19) . . ?
N1 C1 H1A 126.4 . . ?
C2 C1 H1A 126.4 . . ?
N4 C4 S1 114.64(15) . . ?
N4 C4 C2 118.78(18) . . ?
C2 C4 S1 126.51(15) . . ?
N5 C5 S1 109.93(15) . . ?
N5 C5 N6 118.29(18) . . ?
N6 C5 S1 131.77(16) . . ?
S2 C7 H7A 109.5 . . ?
S2 C7 H7B 109.5 . . ?
S2 C7 H7C 109.5 . . ?
H7A C7 H7B 109.5 . . ?
H7A C7 H7C 109.5 . . ?
H7B C7 H7C 109.5 . . ?
S2 C6 H6A 109.5 . . ?
S2 C6 H6B 109.5 . . ?
S2 C6 H6C 109.5 . . ?
H6A C6 H6B 109.5 . . ?
H6A C6 H6C 109.5 . . ?
H6B C6 H6C 109.5 . . ?

loop_
_geom_bond_atom_site_label_1
_geom_bond_atom_site_label_2
_geom_bond_distance
_geom_bond_site_symmetry_2
_geom_bond_publ_flag
S1 C4 1.753(2) . ?
S1 C5 1.730(2) . ?
S2 O5 1.5309(16) . ?
S2 C7 1.770(3) . ?
S2 C6 1.784(3) . ?
O1 N3 1.224(2) . ?
O2 N3 1.233(2) . ?
O3 N7 1.241(2) . ?
O4 N7 1.234(2) . ?
N2 N1 1.340(3) . ?
N2 C3 1.328(3) . ?
N5 N4 1.361(2) . ?
N5 C5 1.332(3) . ?
N5 H5 0.88(3) . ?
N4 C4 1.301(3) . ?
N3 C3 1.442(3) . ?
N1 C1 1.341(3) . ?
N1 H1 0.84(3) . ?
N7 N6 1.360(2) . ?
N6 C5 1.343(3) . ?
C3 C2 1.411(3) . ?
C2 C1 1.387(3) . ?
C2 C4 1.460(3) . ?
C1 H1A 0.9500 . ?
C7 H7A 0.9800 . ?
C7 H7B 0.9800 . ?
C7 H7C 0.9800 . ?
C6 H6A 0.9800 . ?
C6 H6B 0.9800 . ?
C6 H6C 0.9800 . ?

loop_
_geom_torsion_atom_site_label_1
_geom_torsion_atom_site_label_2
_geom_torsion_atom_site_label_3
_geom_torsion_atom_site_label_4
_geom_torsion
_geom_torsion_site_symmetry_1
_geom_torsion_site_symmetry_2
_geom_torsion_site_symmetry_3
_geom_torsion_site_symmetry_4
_geom_torsion_publ_flag
O1 N3 C3 N2 5.6(3) . . . . ?
O1 N3 C3 C2 -175.5(2) . . . . ?
O2 N3 C3 N2 -174.4(2) . . . . ?
O2 N3 C3 C2 4.5(3) . . . . ?
O3 N7 N6 C5 5.9(3) . . . . ?
O4 N7 N6 C5 -173.7(2) . . . . ?
N2 N1 C1 C2 -0.4(3) . . . . ?
N2 C3 C2 C1 -0.4(3) . . . . ?
N2 C3 C2 C4 -178.6(2) . . . . ?
N5 N4 C4 S1 -0.7(2) . . . . ?
N5 N4 C4 C2 176.45(19) . . . . ?
N4 N5 C5 S1 1.5(3) . . . . ?
N4 N5 C5 N6 -177.81(19) . . . . ?
N3 C3 C2 C1 -179.3(2) . . . . ?
N3 C3 C2 C4 2.5(4) . . . . ?
N1 N2 C3 N3 179.23(18) . . . . ?
N1 N2 C3 C2 0.1(2) . . . . ?
N7 N6 C5 S1 1.2(3) . . . . ?
N7 N6 C5 N5 -179.65(19) . . . . ?
C3 N2 N1 C1 0.2(3) . . . . ?
C3 C2 C1 N1 0.5(2) . . . . ?
C3 C2 C4 S1 -16.7(4) . . . . ?
C3 C2 C4 N4 166.5(2) . . . . ?
C1 C2 C4 S1 165.42(18) . . . . ?
C1 C2 C4 N4 -11.4(3) . . . . ?
C4 S1 C5 N5 -1.49(16) . . . . ?
C4 S1 C5 N6 177.7(2) . . . . ?
C4 C2 C1 N1 179.0(2) . . . . ?
C5 S1 C4 N4 1.31(18) . . . . ?
C5 S1 C4 C2 -175.6(2) . . . . ?
C5 N5 N4 C4 -0.5(3) . . . . ?
